data_7708931
loop_
_publ_author_name
'Kajiwara, Yuu'
'Miyata, Seiya'
'Nakai, Hidetaka'

_publ_section_title
;
 Unusual motion of the <i>n</i>-methoxypropyl moiety observed in the
 photochromic crystals of an organorhodium dithionite complex with
 <i>n</i>-methoxypropyltetramethylcyclopentadienyl ligands.
;
_journal_issue 1
_journal_name_full 'Dalton transactions (Cambridge, England : 2003)'
_journal_page_first 48
_journal_page_last 52
_journal_paper_doi 10.1039/d1dt03347f
_journal_volume 51
_journal_year 2021
_chemical_absolute_configuration 'CHOOSE rm ad rmad syn or unk'
_chemical_formula_moiety 'C28 H46 O6 Rh2 S2'
_chemical_formula_sum 'C28 H46 O6 Rh2 S2'
_chemical_formula_weight 748.60
_space_group_crystal_system monoclinic
_space_group_IT_number 9
_space_group_name_Hall 'C -2yc'
_space_group_name_H-M_alt 'C 1 c 1'
_atom_sites_solution_hydrogens geom
_atom_sites_solution_primary direct
_atom_sites_solution_secondary difmap
_audit_update_record
;
2021-10-02 deposited with the CCDC.	2021-11-25 downloaded from the CCDC.
;
_cell_angle_alpha 90.0000
_cell_angle_beta 93.251(3)
_cell_angle_gamma 90.0000
_cell_formula_units_Z 4
_cell_length_a 15.0709(6)
_cell_length_b 19.4318(9)
_cell_length_c 10.6012(3)
_cell_measurement_reflns_used 8686
_cell_measurement_temperature 296
_cell_measurement_theta_max 30.90
_cell_measurement_theta_min 3.84
_cell_volume 3099.6(2)
_computing_cell_refinement 'CrysAlisPro 1.171.39.20a (Rigaku OD, 2015)'
_computing_data_collection 'CrysAlisPro 1.171.39.20a (Rigaku OD, 2015)'
_computing_data_reduction 'CrysAlisPro 1.171.39.20a (Rigaku OD, 2015)'
_computing_molecular_graphics 'CrystalStructure 4.2.2'
_computing_publication_material 'CrystalStructure 4.2.2 (Rigaku, 2016)'
_computing_structure_refinement 'SHELXL Version 2014/7 (Sheldrick, 2008)'
_computing_structure_solution 'SHELXT Version 2014/5 (Sheldrick, 2014)'
_diffrn_ambient_temperature 296
_diffrn_detector_area_resol_mean 5.811
_diffrn_measured_fraction_theta_full 0.998
_diffrn_measured_fraction_theta_max 0.912
_diffrn_measurement_device_type 'Rigaku XtaLAB P200'
_diffrn_measurement_method \w
_diffrn_radiation_type 'Mo K\a'
_diffrn_radiation_wavelength 0.71075
_diffrn_reflns_av_R_equivalents 0.0296
_diffrn_reflns_Laue_measured_fraction_full 0.998
_diffrn_reflns_Laue_measured_fraction_max 0.912
_diffrn_reflns_limit_h_max 21
_diffrn_reflns_limit_h_min -21
_diffrn_reflns_limit_k_max 27
_diffrn_reflns_limit_k_min -28
_diffrn_reflns_limit_l_max 15
_diffrn_reflns_limit_l_min -14
_diffrn_reflns_number 18268
_diffrn_reflns_point_group_measured_fraction_full 0.919
_diffrn_reflns_point_group_measured_fraction_max 0.792
_diffrn_reflns_theta_full 25.242
_diffrn_reflns_theta_max 31.293
_diffrn_reflns_theta_min 2.633
_diffrn_standards_number 0
_exptl_absorpt_coefficient_mu 1.235
_exptl_absorpt_correction_T_max 0.884
_exptl_absorpt_correction_T_min 0.854
_exptl_absorpt_correction_type multi-scan
_exptl_absorpt_process_details
;
CrysAlisPro 1.171.39.20a (Rigaku Oxford Diffraction, 2015)
Empirical absorption correction using spherical harmonics,
 implemented in SCALE3 ABSPACK scaling algorithm.
;
_exptl_crystal_colour red-orange
_exptl_crystal_density_diffrn 1.604
_exptl_crystal_density_method 'not measured'
_exptl_crystal_description block
_exptl_crystal_F_000 1536.00
_exptl_crystal_size_max 0.200
_exptl_crystal_size_mid 0.150
_exptl_crystal_size_min 0.100
_refine_diff_density_max 0.81
_refine_diff_density_min -0.45
_refine_ls_abs_structure_details
;
 Flack x determined using 2693 quotients [(I+)-(I-)]/[(I+)+(I-)]
 (Parsons, Flack and Wagner, Acta Cryst. B69 (2013) 249-259).
;
_refine_ls_abs_structure_Flack -0.01(3)
_refine_ls_extinction_method none
_refine_ls_goodness_of_fit_ref 1.030
_refine_ls_hydrogen_treatment constr
_refine_ls_number_parameters 371
_refine_ls_number_reflns 8023
_refine_ls_number_restraints 2
_refine_ls_R_factor_all 0.0438
_refine_ls_R_factor_gt 0.0356
_refine_ls_shift/su_max 0.000
_refine_ls_structure_factor_coef Fsqd
_refine_ls_weighting_details 'w = 1/[\s^2^(Fo^2^)+(0.0530P)^2^+3.2794P] where P=(Fo^2^+2Fc^2^)/3'
_refine_ls_weighting_scheme calc
_refine_ls_wR_factor_gt 0.0923
_refine_ls_wR_factor_ref 0.0963
_reflns_Friedel_coverage 0.735
_reflns_Friedel_fraction_full 0.840
_reflns_Friedel_fraction_max 0.672
_reflns_number_gt 7087
_reflns_number_total 8023
_reflns_threshold_expression F^2^>2.0\s(F^2^)
_cod_data_source_file d1dt03347f2.cif
_cod_data_source_block sample2
_cod_depositor_comments 'Adding full bibliography for 7708925--7708931.cif.'
_cod_database_code 7708931

loop_
_space_group_symop_id
_space_group_symop_operation_xyz
1 +X,+Y,+Z
2 +X,-Y,1/2+Z
3 1/2+X,1/2+Y,+Z
4 1/2+X,1/2-Y,1/2+Z

loop_
_atom_site_label
_atom_site_type_symbol
_atom_site_fract_x
_atom_site_fract_y
_atom_site_fract_z
_atom_site_U_iso_or_equiv
_atom_site_adp_type
_atom_site_occupancy
_atom_site_site_symmetry_order
_atom_site_calc_flag
_atom_site_refinement_flags_posn
_atom_site_refinement_flags_adp
_atom_site_refinement_flags_occupancy
_atom_site_disorder_assembly
_atom_site_disorder_group
Rh1 Rh 0.43800(3) 0.14315(2) 0.55885(3) 0.03623(10) Uani 1 1 d . . . . .
Rh2 Rh 0.51238(3) 0.23117(2) 0.40889(3) 0.03893(11) Uani 1 1 d . . . . .
S1 S 0.30826(13) 0.15084(12) 0.4372(2) 0.0676(5) Uani 1 1 d . . . . .
S2 S 0.38352(13) 0.23643(12) 0.28610(19) 0.0655(5) Uani 1 1 d . . . . .
O1 O 0.2885(6) 0.0952(4) 0.3579(9) 0.084(2) Uani 0.86 1 d . . P . .
O2 O 0.2370(6) 0.1840(6) 0.4940(11) 0.102(3) Uani 0.85 1 d . . P . .
O3 O 0.3881(5) 0.2024(5) 0.1669(6) 0.090(2) Uani 1 1 d . . . . .
O4 O 0.3353(6) 0.2985(6) 0.2927(9) 0.090(3) Uani 0.77 1 d . . P . .
O5 O 0.323(2) 0.162(2) 0.298(3) 0.049(8) Uani 0.14 1 d . . P . .
O6 O 0.3001(11) 0.2204(9) 0.3615(19) 0.077(5) Uani 0.38 1 d . . P . .
O7 O 0.7567(7) -0.0324(7) 0.6102(12) 0.140(4) Uani 1 1 d . . . . .
O8 O 0.4963(6) 0.5475(4) 0.3332(9) 0.101(3) Uani 1 1 d . . . . .
C1 C 0.5333(4) 0.0812(3) 0.6867(6) 0.0454(13) Uani 1 1 d . . . . .
C2 C 0.4669(6) 0.0366(3) 0.6332(7) 0.0545(17) Uani 1 1 d . . . . .
C3 C 0.3840(6) 0.0571(5) 0.6713(9) 0.070(2) Uani 1 1 d . . . . .
C4 C 0.3987(6) 0.1158(5) 0.7514(8) 0.073(3) Uani 1 1 d . . . . .
C5 C 0.4904(7) 0.1305(3) 0.7623(6) 0.061(2) Uani 1 1 d . . . . .
C6 C 0.6302(6) 0.0735(6) 0.6749(11) 0.079(3) Uani 1 1 d . . . . .
H6A H 0.6589 0.1174 0.6926 0.094 Uiso 1 1 calc R U . . .
H6B H 0.6411 0.0610 0.5885 0.094 Uiso 1 1 calc R U . . .
C7 C 0.4819(10) -0.0262(4) 0.5545(11) 0.093(4) Uani 1 1 d . . . . .
H7A H 0.4267 -0.0402 0.5126 0.112 Uiso 1 1 calc R U . . .
H7B H 0.5045 -0.0628 0.6081 0.112 Uiso 1 1 calc R U . . .
H7C H 0.5241 -0.0158 0.4928 0.112 Uiso 1 1 calc R U . . .
C8 C 0.2991(8) 0.0214(9) 0.6475(16) 0.137(7) Uani 1 1 d . . . . .
H8A H 0.2990 -0.0201 0.6964 0.164 Uiso 1 1 calc R U . . .
H8B H 0.2912 0.0104 0.5594 0.164 Uiso 1 1 calc R U . . .
H8C H 0.2515 0.0507 0.6712 0.164 Uiso 1 1 calc R U . . .
C9 C 0.3281(13) 0.1525(10) 0.8235(14) 0.153(9) Uani 1 1 d . . . . .
H9A H 0.3477 0.1984 0.8439 0.183 Uiso 1 1 calc R U . . .
H9B H 0.3184 0.1278 0.9000 0.183 Uiso 1 1 calc R U . . .
H9C H 0.2736 0.1544 0.7721 0.183 Uiso 1 1 calc R U . . .
C10 C 0.5326(13) 0.1821(6) 0.8458(10) 0.117(6) Uani 1 1 d . . . . .
H10A H 0.5007 0.2248 0.8366 0.141 Uiso 1 1 calc R U . . .
H10B H 0.5929 0.1888 0.8240 0.141 Uiso 1 1 calc R U . . .
H10C H 0.5318 0.1667 0.9318 0.141 Uiso 1 1 calc R U . . .
C11 C 0.6718(6) 0.0188(6) 0.7643(11) 0.086(3) Uani 1 1 d . . . . .
H11A H 0.6751 0.0363 0.8502 0.104 Uiso 1 1 calc R U . . .
H11B H 0.6349 -0.0220 0.7618 0.104 Uiso 1 1 calc R U . . .
C12 C 0.7642(8) 0.0006(10) 0.7258(16) 0.124(6) Uani 1 1 d . . . . .
H12A H 0.7996 0.0420 0.7195 0.149 Uiso 1 1 calc R U . . .
H12B H 0.7933 -0.0293 0.7886 0.149 Uiso 1 1 calc R U . . .
C13 C 0.8353(12) -0.0477(17) 0.561(2) 0.224(16) Uani 1 1 d . . . . .
H13A H 0.8671 -0.0803 0.6143 0.269 Uiso 1 1 calc R U . . .
H13B H 0.8700 -0.0065 0.5548 0.269 Uiso 1 1 calc R U . . .
H13C H 0.8245 -0.0672 0.4781 0.269 Uiso 1 1 calc R U . . .
C14 C 0.5778(4) 0.3339(4) 0.3989(8) 0.0538(15) Uani 1 1 d . . . . .
C15 C 0.5802(5) 0.3010(4) 0.2766(7) 0.0516(15) Uani 1 1 d . . . . .
C16 C 0.6327(5) 0.2389(4) 0.2928(7) 0.0495(14) Uani 1 1 d . . . . .
C17 C 0.6648(4) 0.2362(4) 0.4208(7) 0.0486(14) Uani 1 1 d . . . . .
C18 C 0.6324(4) 0.2935(4) 0.4865(7) 0.0559(17) Uani 1 1 d . . . . .
C19 C 0.5376(5) 0.4017(4) 0.4204(12) 0.076(3) Uani 1 1 d . . . . .
H19A H 0.5223 0.4051 0.5078 0.091 Uiso 1 1 calc R U . . .
H19B H 0.4833 0.4061 0.3674 0.091 Uiso 1 1 calc R U . . .
C20 C 0.5417(6) 0.3265(5) 0.1541(9) 0.076(3) Uani 1 1 d . . . . .
H20A H 0.5083 0.3677 0.1674 0.091 Uiso 1 1 calc R U . . .
H20B H 0.5032 0.2920 0.1161 0.091 Uiso 1 1 calc R U . . .
H20C H 0.5886 0.3363 0.0993 0.091 Uiso 1 1 calc R U . . .
C21 C 0.6575(8) 0.1930(5) 0.1881(10) 0.081(3) Uani 1 1 d . . . . .
H21A H 0.6874 0.1530 0.2225 0.097 Uiso 1 1 calc R U . . .
H21B H 0.6964 0.2172 0.1347 0.097 Uiso 1 1 calc R U . . .
H21C H 0.6049 0.1792 0.1394 0.097 Uiso 1 1 calc R U . . .
C22 C 0.7330(6) 0.1861(6) 0.4729(11) 0.077(3) Uani 1 1 d . . . . .
H22A H 0.7885 0.1944 0.4353 0.092 Uiso 1 1 calc R U . . .
H22B H 0.7135 0.1400 0.4538 0.092 Uiso 1 1 calc R U . . .
H22C H 0.7407 0.1917 0.5628 0.092 Uiso 1 1 calc R U . . .
C23 C 0.6568(7) 0.3120(7) 0.6194(10) 0.092(4) Uani 1 1 d . . . . .
H23A H 0.7170 0.3283 0.6260 0.111 Uiso 1 1 calc R U . . .
H23B H 0.6515 0.2721 0.6720 0.111 Uiso 1 1 calc R U . . .
H23C H 0.6177 0.3474 0.6462 0.111 Uiso 1 1 calc R U . . .
C24 C 0.6022(7) 0.4611(6) 0.3902(16) 0.106(5) Uani 1 1 d . . . . .
H24A H 0.6579 0.4545 0.4392 0.127 Uiso 1 1 calc R U . . .
H24B H 0.6147 0.4588 0.3015 0.127 Uiso 1 1 calc R U . . .
C25 C 0.5666(8) 0.5306(5) 0.4180(15) 0.098(4) Uani 1 1 d . . . . .
H25A H 0.5464 0.5313 0.5033 0.118 Uiso 1 1 calc R U . . .
H25B H 0.6134 0.5645 0.4129 0.118 Uiso 1 1 calc R U . . .
C26 C 0.4657(11) 0.6121(6) 0.3529(14) 0.112(4) Uani 1 1 d . . . . .
H26A H 0.5144 0.6440 0.3545 0.135 Uiso 1 1 calc R U . . .
H26B H 0.4380 0.6136 0.4322 0.135 Uiso 1 1 calc R U . . .
H26C H 0.4230 0.6242 0.2859 0.135 Uiso 1 1 calc R U . . .
C27 C 0.4995(5) 0.1265(4) 0.3936(6) 0.0477(15) Uani 1 1 d . . . . .
H27A H 0.5547 0.1007 0.4022 0.057 Uiso 1 1 calc R U . . .
H27B H 0.4610 0.1105 0.3232 0.057 Uiso 1 1 calc R U . . .
C28 C 0.4368(6) 0.2482(3) 0.5597(9) 0.0471(12) Uani 1 1 d . . . . .
H28A H 0.4677 0.2695 0.6323 0.057 Uiso 1 1 calc R U . . .
H28B H 0.3793 0.2691 0.5395 0.057 Uiso 1 1 calc R U . . .

loop_
_atom_site_aniso_label
_atom_site_aniso_U_11
_atom_site_aniso_U_22
_atom_site_aniso_U_33
_atom_site_aniso_U_23
_atom_site_aniso_U_13
_atom_site_aniso_U_12
Rh1 0.03250(19) 0.04175(19) 0.03463(19) -0.00077(17) 0.00355(14) 0.00330(17)
Rh2 0.03009(19) 0.0505(2) 0.03561(19) 0.00445(18) -0.00350(14) -0.00265(18)
S1 0.0405(9) 0.0853(13) 0.0749(13) -0.0130(10) -0.0154(9) 0.0011(8)
S2 0.0443(9) 0.0900(14) 0.0593(10) 0.0155(9) -0.0222(8) -0.0054(9)
O1 0.063(4) 0.087(5) 0.098(6) -0.009(5) -0.012(4) -0.027(4)
O2 0.046(4) 0.124(8) 0.134(8) -0.033(6) -0.010(4) 0.019(4)
O3 0.083(5) 0.122(6) 0.061(3) 0.006(4) -0.028(3) -0.019(4)
O4 0.068(5) 0.112(7) 0.086(6) 0.016(5) -0.032(5) 0.018(5)
O5 0.027(14) 0.08(2) 0.037(15) -0.007(15) -0.016(11) 0.013(14)
O6 0.045(8) 0.086(11) 0.096(12) 0.022(10) -0.023(8) -0.007(7)
O7 0.095(7) 0.182(12) 0.148(9) 0.031(8) 0.047(7) 0.060(7)
O8 0.085(5) 0.076(5) 0.140(7) -0.016(4) -0.008(5) -0.004(4)
C1 0.043(3) 0.045(3) 0.049(3) 0.011(2) 0.007(2) 0.007(2)
C2 0.077(5) 0.039(3) 0.048(3) 0.006(3) 0.007(3) -0.004(3)
C3 0.061(5) 0.076(5) 0.073(5) 0.025(4) 0.004(4) -0.010(4)
C4 0.075(6) 0.095(6) 0.053(4) 0.031(4) 0.029(4) 0.036(5)
C5 0.098(6) 0.042(3) 0.040(3) 0.001(2) -0.012(3) 0.008(3)
C6 0.043(4) 0.093(7) 0.101(7) 0.046(6) 0.011(4) 0.014(4)
C7 0.157(11) 0.043(4) 0.081(6) -0.009(4) 0.010(7) -0.009(5)
C8 0.070(7) 0.177(15) 0.161(13) 0.089(12) -0.012(8) -0.054(9)
C9 0.180(16) 0.191(16) 0.096(9) 0.050(9) 0.076(10) 0.131(14)
C10 0.221(17) 0.067(6) 0.059(5) -0.002(4) -0.042(8) -0.010(8)
C11 0.055(5) 0.111(8) 0.094(7) 0.049(6) 0.014(4) 0.029(5)
C12 0.058(6) 0.172(14) 0.143(12) 0.076(11) 0.018(7) 0.049(8)
C13 0.111(13) 0.41(4) 0.162(18) 0.11(2) 0.075(13) 0.120(19)
C14 0.035(3) 0.056(3) 0.070(4) -0.013(3) 0.000(3) -0.004(3)
C15 0.041(3) 0.060(4) 0.053(4) 0.006(3) -0.004(3) -0.009(3)
C16 0.047(3) 0.051(3) 0.052(3) 0.002(3) 0.015(3) -0.008(3)
C17 0.035(3) 0.059(4) 0.053(3) 0.011(3) 0.005(2) -0.001(3)
C18 0.033(3) 0.083(5) 0.051(3) 0.002(3) -0.002(3) -0.014(3)
C19 0.036(3) 0.059(4) 0.133(8) -0.019(5) 0.005(4) -0.002(3)
C20 0.072(5) 0.088(6) 0.067(5) 0.034(5) -0.008(4) -0.016(5)
C21 0.089(7) 0.073(5) 0.085(6) -0.011(5) 0.038(5) -0.007(5)
C22 0.041(4) 0.090(6) 0.099(7) 0.038(5) 0.004(4) -0.003(4)
C23 0.046(4) 0.157(11) 0.073(6) -0.032(6) -0.014(4) -0.021(6)
C24 0.048(5) 0.077(6) 0.193(14) -0.042(8) 0.013(6) -0.007(4)
C25 0.069(6) 0.063(5) 0.162(11) -0.033(6) -0.002(7) -0.020(5)
C26 0.149(13) 0.069(6) 0.115(9) -0.003(6) -0.020(9) -0.012(7)
C27 0.052(4) 0.053(3) 0.038(3) -0.009(3) 0.005(3) -0.005(3)
C28 0.042(3) 0.043(3) 0.057(3) 0.003(3) 0.004(2) 0.008(3)

loop_
_atom_type_symbol
_atom_type_description
_atom_type_scat_dispersion_real
_atom_type_scat_dispersion_imag
_atom_type_scat_source
C C 0.0033 0.0016
;
International Tables for Crystallography
(Vol. C, Tables 4.2.6.8 and 6.1.1.4)
;
H H 0.0000 0.0000
;
International Tables for Crystallography
(Vol. C, Table 6.1.1.4)
;
Rh Rh -1.1178 0.9187
;
International Tables for Crystallography
(Vol. C, Tables 4.2.6.8 and 6.1.1.4)
;
S S 0.1246 0.1234
;
International Tables for Crystallography
(Vol. C, Tables 4.2.6.8 and 6.1.1.4)
;
O O 0.0106 0.0060
;
International Tables for Crystallography
(Vol. C, Tables 4.2.6.8 and 6.1.1.4)
;

loop_
_geom_angle_atom_site_label_1
_geom_angle_atom_site_label_2
_geom_angle_atom_site_label_3
_geom_angle
_geom_angle_site_symmetry_1
_geom_angle_site_symmetry_3
_geom_angle_publ_flag
C28 Rh1 C27 99.6(3) . . ?
C28 Rh1 C4 103.5(4) . . ?
C27 Rh1 C4 154.5(3) . . ?
C28 Rh1 C3 137.9(4) . . ?
C27 Rh1 C3 122.2(4) . . ?
C4 Rh1 C3 37.5(4) . . ?
C28 Rh1 C2 157.0(3) . . ?
C27 Rh1 C2 93.8(3) . . ?
C4 Rh1 C2 60.9(3) . . ?
C3 Rh1 C2 36.2(3) . . ?
C28 Rh1 C1 122.3(3) . . ?
C27 Rh1 C1 97.2(3) . . ?
C4 Rh1 C1 61.0(3) . . ?
C3 Rh1 C1 61.3(3) . . ?
C2 Rh1 C1 36.6(3) . . ?
C28 Rh1 C5 96.1(3) . . ?
C27 Rh1 C5 130.1(3) . . ?
C4 Rh1 C5 36.5(4) . . ?
C3 Rh1 C5 61.9(3) . . ?
C2 Rh1 C5 61.1(2) . . ?
C1 Rh1 C5 36.7(3) . . ?
C28 Rh1 S1 86.0(2) . . ?
C27 Rh1 S1 86.7(2) . . ?
C4 Rh1 S1 105.7(3) . . ?
C3 Rh1 S1 91.4(2) . . ?
C2 Rh1 S1 113.6(2) . . ?
C1 Rh1 S1 149.99(18) . . ?
C5 Rh1 S1 141.7(3) . . ?
C28 Rh1 Rh2 49.9(3) . . ?
C27 Rh1 Rh2 50.1(2) . . ?
C4 Rh1 Rh2 148.9(3) . . ?
C3 Rh1 Rh2 172.1(3) . . ?
C2 Rh1 Rh2 136.9(2) . . ?
C1 Rh1 Rh2 115.47(16) . . ?
C5 Rh1 Rh2 120.6(2) . . ?
S1 Rh1 Rh2 89.81(7) . . ?
C28 Rh2 C27 99.7(3) . . ?
C28 Rh2 C14 99.2(3) . . ?
C27 Rh2 C14 157.6(3) . . ?
C28 Rh2 C15 133.4(3) . . ?
C27 Rh2 C15 126.6(3) . . ?
C14 Rh2 C15 37.8(3) . . ?
C28 Rh2 C16 156.7(3) . . ?
C27 Rh2 C16 95.7(3) . . ?
C14 Rh2 C16 62.8(3) . . ?
C15 Rh2 C16 37.6(3) . . ?
C28 Rh2 S2 86.8(3) . . ?
C27 Rh2 S2 85.7(2) . . ?
C14 Rh2 S2 107.3(2) . . ?
C15 Rh2 S2 91.11(18) . . ?
C16 Rh2 S2 111.8(2) . . ?
C28 Rh2 C18 95.6(3) . . ?
C27 Rh2 C18 128.5(3) . . ?
C14 Rh2 C18 37.1(3) . . ?
C15 Rh2 C18 61.7(3) . . ?
C16 Rh2 C18 61.2(3) . . ?
S2 Rh2 C18 144.3(2) . . ?
C28 Rh2 C17 123.4(3) . . ?
C27 Rh2 C17 97.9(3) . . ?
C14 Rh2 C17 61.4(2) . . ?
C15 Rh2 C17 61.2(2) . . ?
C16 Rh2 C17 36.2(3) . . ?
S2 Rh2 C17 147.94(18) . . ?
C18 Rh2 C17 35.9(3) . . ?
C28 Rh2 Rh1 49.92(18) . . ?
C27 Rh2 Rh1 50.2(2) . . ?
C14 Rh2 Rh1 144.6(2) . . ?
C15 Rh2 Rh1 176.6(2) . . ?
C16 Rh2 Rh1 139.24(18) . . ?
S2 Rh2 Rh1 89.76(6) . . ?
C18 Rh2 Rh1 118.80(19) . . ?
C17 Rh2 Rh1 117.02(16) . . ?
O1 S1 O2 118.0(6) . . ?
O1 S1 O5 64.3(15) . . ?
O2 S1 O5 119.9(13) . . ?
O1 S1 O6 110.6(8) . . ?
O2 S1 O6 77.7(9) . . ?
O5 S1 O6 52.4(16) . . ?
O1 S1 Rh1 115.9(4) . . ?
O2 S1 Rh1 115.8(4) . . ?
O5 S1 Rh1 113.2(11) . . ?
O6 S1 Rh1 112.6(5) . . ?
O4 S2 O3 119.3(5) . . ?
O4 S2 O6 73.4(8) . . ?
O3 S2 O6 116.2(8) . . ?
O4 S2 O5 115.7(12) . . ?
O3 S2 O5 74.3(11) . . ?
O6 S2 O5 49.0(13) . . ?
O4 S2 Rh2 115.8(4) . . ?
O3 S2 Rh2 113.6(3) . . ?
O6 S2 Rh2 112.6(6) . . ?
O5 S2 Rh2 111.3(9) . . ?
S1 O1 O5 61.8(12) . . ?
S2 O4 O6 57.1(8) . . ?
O6 O5 S1 65.8(16) . . ?
O6 O5 O1 113(2) . . ?
S1 O5 O1 53.9(13) . . ?
O6 O5 S2 59.5(17) . . ?
S1 O5 S2 107.5(19) . . ?
O1 O5 S2 158.0(18) . . ?
O5 O6 S2 71.5(19) . . ?
O5 O6 S1 61.8(16) . . ?
S2 O6 S1 113.1(11) . . ?
O5 O6 O4 115(2) . . ?
S2 O6 O4 49.5(6) . . ?
S1 O6 O4 157.9(10) . . ?
C13 O7 C12 114.5(17) . . ?
C26 O8 C25 111.9(9) . . ?
C2 C1 C5 107.6(6) . . ?
C2 C1 C6 125.5(8) . . ?
C5 C1 C6 126.6(8) . . ?
C2 C1 Rh1 71.1(4) . . ?
C5 C1 Rh1 71.8(4) . . ?
C6 C1 Rh1 126.7(5) . . ?
C3 C2 C1 109.4(7) . . ?
C3 C2 C7 124.0(9) . . ?
C1 C2 C7 126.5(9) . . ?
C3 C2 Rh1 71.3(5) . . ?
C1 C2 Rh1 72.3(4) . . ?
C7 C2 Rh1 125.9(6) . . ?
C2 C3 C4 106.8(8) . . ?
C2 C3 C8 127.1(12) . . ?
C4 C3 C8 125.7(12) . . ?
C2 C3 Rh1 72.5(4) . . ?
C4 C3 Rh1 70.8(5) . . ?
C8 C3 Rh1 127.1(7) . . ?
C5 C4 C3 109.2(7) . . ?
C5 C4 C9 125.0(13) . . ?
C3 C4 C9 125.5(13) . . ?
C5 C4 Rh1 73.5(4) . . ?
C3 C4 Rh1 71.7(5) . . ?
C9 C4 Rh1 125.4(7) . . ?
C4 C5 C1 106.9(7) . . ?
C4 C5 C10 125.5(11) . . ?
C1 C5 C10 127.3(11) . . ?
C4 C5 Rh1 70.0(4) . . ?
C1 C5 Rh1 71.5(4) . . ?
C10 C5 Rh1 128.2(6) . . ?
C1 C6 C11 112.9(7) . . ?
C1 C6 H6A 109.0 . . ?
C11 C6 H6A 109.0 . . ?
C1 C6 H6B 109.0 . . ?
C11 C6 H6B 109.0 . . ?
H6A C6 H6B 107.8 . . ?
C2 C7 H7A 109.5 . . ?
C2 C7 H7B 109.5 . . ?
H7A C7 H7B 109.5 . . ?
C2 C7 H7C 109.5 . . ?
H7A C7 H7C 109.5 . . ?
H7B C7 H7C 109.5 . . ?
C3 C8 H8A 109.5 . . ?
C3 C8 H8B 109.5 . . ?
H8A C8 H8B 109.5 . . ?
C3 C8 H8C 109.5 . . ?
H8A C8 H8C 109.5 . . ?
H8B C8 H8C 109.5 . . ?
C4 C9 H9A 109.5 . . ?
C4 C9 H9B 109.5 . . ?
H9A C9 H9B 109.5 . . ?
C4 C9 H9C 109.5 . . ?
H9A C9 H9C 109.5 . . ?
H9B C9 H9C 109.5 . . ?
C5 C10 H10A 109.5 . . ?
C5 C10 H10B 109.5 . . ?
H10A C10 H10B 109.5 . . ?
C5 C10 H10C 109.5 . . ?
H10A C10 H10C 109.5 . . ?
H10B C10 H10C 109.5 . . ?
C12 C11 C6 110.2(8) . . ?
C12 C11 H11A 109.6 . . ?
C6 C11 H11A 109.6 . . ?
C12 C11 H11B 109.6 . . ?
C6 C11 H11B 109.6 . . ?
H11A C11 H11B 108.1 . . ?
O7 C12 C11 108.5(12) . . ?
O7 C12 H12A 110.0 . . ?
C11 C12 H12A 110.0 . . ?
O7 C12 H12B 110.0 . . ?
C11 C12 H12B 110.0 . . ?
H12A C12 H12B 108.4 . . ?
O7 C13 H13A 109.5 . . ?
O7 C13 H13B 109.5 . . ?
H13A C13 H13B 109.5 . . ?
O7 C13 H13C 109.5 . . ?
H13A C13 H13C 109.5 . . ?
H13B C13 H13C 109.5 . . ?
C18 C14 C15 107.2(6) . . ?
C18 C14 C19 127.8(8) . . ?
C15 C14 C19 124.3(8) . . ?
C18 C14 Rh2 73.7(4) . . ?
C15 C14 Rh2 71.4(4) . . ?
C19 C14 Rh2 127.3(5) . . ?
C14 C15 C16 107.6(6) . . ?
C14 C15 C20 127.7(8) . . ?
C16 C15 C20 124.6(8) . . ?
C14 C15 Rh2 70.8(4) . . ?
C16 C15 Rh2 71.7(4) . . ?
C20 C15 Rh2 125.7(5) . . ?
C17 C16 C15 107.4(6) . . ?
C17 C16 C21 127.4(8) . . ?
C15 C16 C21 124.7(8) . . ?
C17 C16 Rh2 73.5(4) . . ?
C15 C16 Rh2 70.7(4) . . ?
C21 C16 Rh2 127.7(6) . . ?
C18 C17 C16 109.6(6) . . ?
C18 C17 C22 125.4(8) . . ?
C16 C17 C22 124.5(8) . . ?
C18 C17 Rh2 71.8(4) . . ?
C16 C17 Rh2 70.3(4) . . ?
C22 C17 Rh2 131.0(5) . . ?
C17 C18 C14 108.2(6) . . ?
C17 C18 C23 125.9(8) . . ?
C14 C18 C23 125.7(9) . . ?
C17 C18 Rh2 72.2(4) . . ?
C14 C18 Rh2 69.2(4) . . ?
C23 C18 Rh2 128.2(6) . . ?
C14 C19 C24 111.4(7) . . ?
C14 C19 H19A 109.4 . . ?
C24 C19 H19A 109.4 . . ?
C14 C19 H19B 109.4 . . ?
C24 C19 H19B 109.4 . . ?
H19A C19 H19B 108.0 . . ?
C15 C20 H20A 109.5 . . ?
C15 C20 H20B 109.5 . . ?
H20A C20 H20B 109.5 . . ?
C15 C20 H20C 109.5 . . ?
H20A C20 H20C 109.5 . . ?
H20B C20 H20C 109.5 . . ?
C16 C21 H21A 109.5 . . ?
C16 C21 H21B 109.5 . . ?
H21A C21 H21B 109.5 . . ?
C16 C21 H21C 109.5 . . ?
H21A C21 H21C 109.5 . . ?
H21B C21 H21C 109.5 . . ?
C17 C22 H22A 109.5 . . ?
C17 C22 H22B 109.5 . . ?
H22A C22 H22B 109.5 . . ?
C17 C22 H22C 109.5 . . ?
H22A C22 H22C 109.5 . . ?
H22B C22 H22C 109.5 . . ?
C18 C23 H23A 109.5 . . ?
C18 C23 H23B 109.5 . . ?
H23A C23 H23B 109.5 . . ?
C18 C23 H23C 109.5 . . ?
H23A C23 H23C 109.5 . . ?
H23B C23 H23C 109.5 . . ?
C25 C24 C19 113.3(9) . . ?
C25 C24 H24A 108.9 . . ?
C19 C24 H24A 108.9 . . ?
C25 C24 H24B 108.9 . . ?
C19 C24 H24B 108.9 . . ?
H24A C24 H24B 107.7 . . ?
O8 C25 C24 110.9(10) . . ?
O8 C25 H25A 109.5 . . ?
C24 C25 H25A 109.5 . . ?
O8 C25 H25B 109.5 . . ?
C24 C25 H25B 109.5 . . ?
H25A C25 H25B 108.0 . . ?
O8 C26 H26A 109.5 . . ?
O8 C26 H26B 109.5 . . ?
H26A C26 H26B 109.5 . . ?
O8 C26 H26C 109.5 . . ?
H26A C26 H26C 109.5 . . ?
H26B C26 H26C 109.5 . . ?
Rh2 C27 Rh1 79.7(3) . . ?
Rh2 C27 H27A 115.3 . . ?
Rh1 C27 H27A 115.3 . . ?
Rh2 C27 H27B 115.3 . . ?
Rh1 C27 H27B 115.3 . . ?
H27A C27 H27B 112.3 . . ?
Rh1 C28 Rh2 80.2(3) . . ?
Rh1 C28 H28A 115.2 . . ?
Rh2 C28 H28A 115.2 . . ?
Rh1 C28 H28B 115.2 . . ?
Rh2 C28 H28B 115.2 . . ?
H28A C28 H28B 112.3 . . ?

loop_
_geom_bond_atom_site_label_1
_geom_bond_atom_site_label_2
_geom_bond_distance
_geom_bond_site_symmetry_2
_geom_bond_publ_flag
Rh1 C28 2.042(6) . ?
Rh1 C27 2.053(7) . ?
Rh1 C4 2.222(7) . ?
Rh1 C3 2.234(8) . ?
Rh1 C2 2.249(6) . ?
Rh1 C1 2.264(6) . ?
Rh1 C5 2.268(7) . ?
Rh1 S1 2.2855(18) . ?
Rh1 Rh2 2.6291(6) . ?
Rh2 C28 2.042(9) . ?
Rh2 C27 2.049(7) . ?
Rh2 C14 2.231(7) . ?
Rh2 C15 2.240(7) . ?
Rh2 C16 2.254(7) . ?
Rh2 S2 2.2782(16) . ?
Rh2 C18 2.290(7) . ?
Rh2 C17 2.295(6) . ?
S1 O1 1.392(8) . ?
S1 O2 1.416(10) . ?
S1 O5 1.52(3) . ?
S1 O6 1.572(17) . ?
S2 O4 1.412(11) . ?
S2 O3 1.431(8) . ?
S2 O6 1.559(19) . ?
S2 O5 1.72(4) . ?
O1 O5 1.55(4) . ?
O4 O6 1.78(2) . ?
O5 O6 1.36(4) . ?
O7 C13 1.356(17) . ?
O7 C12 1.38(2) . ?
O8 C26 1.357(14) . ?
O8 C25 1.389(15) . ?
C1 C2 1.418(10) . ?
C1 C5 1.427(10) . ?
C1 C6 1.481(11) . ?
C2 C3 1.393(13) . ?
C2 C7 1.503(11) . ?
C3 C4 1.431(15) . ?
C3 C8 1.464(14) . ?
C4 C5 1.408(14) . ?
C4 C9 1.523(13) . ?
C5 C10 1.460(12) . ?
C6 C11 1.534(12) . ?
C6 H6A 0.9700 . ?
C6 H6B 0.9700 . ?
C7 H7A 0.9600 . ?
C7 H7B 0.9600 . ?
C7 H7C 0.9600 . ?
C8 H8A 0.9600 . ?
C8 H8B 0.9600 . ?
C8 H8C 0.9600 . ?
C9 H9A 0.9600 . ?
C9 H9B 0.9600 . ?
C9 H9C 0.9600 . ?
C10 H10A 0.9600 . ?
C10 H10B 0.9600 . ?
C10 H10C 0.9600 . ?
C11 C12 1.515(14) . ?
C11 H11A 0.9700 . ?
C11 H11B 0.9700 . ?
C12 H12A 0.9700 . ?
C12 H12B 0.9700 . ?
C13 H13A 0.9600 . ?
C13 H13B 0.9600 . ?
C13 H13C 0.9600 . ?
C14 C18 1.438(11) . ?
C14 C15 1.448(11) . ?
C14 C19 1.473(11) . ?
C15 C16 1.449(11) . ?
C15 C20 1.476(10) . ?
C16 C17 1.416(10) . ?
C16 C21 1.488(11) . ?
C17 C18 1.414(11) . ?
C17 C22 1.499(11) . ?
C18 C23 1.479(11) . ?
C19 C24 1.555(14) . ?
C19 H19A 0.9700 . ?
C19 H19B 0.9700 . ?
C20 H20A 0.9600 . ?
C20 H20B 0.9600 . ?
C20 H20C 0.9600 . ?
C21 H21A 0.9600 . ?
C21 H21B 0.9600 . ?
C21 H21C 0.9600 . ?
C22 H22A 0.9600 . ?
C22 H22B 0.9600 . ?
C22 H22C 0.9600 . ?
C23 H23A 0.9600 . ?
C23 H23B 0.9600 . ?
C23 H23C 0.9600 . ?
C24 C25 1.489(14) . ?
C24 H24A 0.9700 . ?
C24 H24B 0.9700 . ?
C25 H25A 0.9700 . ?
C25 H25B 0.9700 . ?
C26 H26A 0.9600 . ?
C26 H26B 0.9600 . ?
C26 H26C 0.9600 . ?
C27 H27A 0.9700 . ?
C27 H27B 0.9700 . ?
C28 H28A 0.9700 . ?
C28 H28B 0.9700 . ?

loop_
_geom_torsion_atom_site_label_1
_geom_torsion_atom_site_label_2
_geom_torsion_atom_site_label_3
_geom_torsion_atom_site_label_4
_geom_torsion
_geom_torsion_site_symmetry_1
_geom_torsion_site_symmetry_2
_geom_torsion_site_symmetry_3
_geom_torsion_site_symmetry_4
_geom_torsion_publ_flag
O2 S1 O1 O5 111.8(14) . . . . ?
O6 S1 O1 O5 25.1(14) . . . . ?
Rh1 S1 O1 O5 -104.6(12) . . . . ?
O3 S2 O4 O6 111.1(8) . . . . ?
O5 S2 O4 O6 25.3(13) . . . . ?
Rh2 S2 O4 O6 -107.5(7) . . . . ?
O1 S1 O5 O6 149.9(16) . . . . ?
O2 S1 O5 O6 41.0(18) . . . . ?
Rh1 S1 O5 O6 -101.4(11) . . . . ?
O2 S1 O5 O1 -108.9(11) . . . . ?
O6 S1 O5 O1 -149.9(16) . . . . ?
Rh1 S1 O5 O1 108.7(8) . . . . ?
O1 S1 O5 S2 -167(2) . . . . ?
O2 S1 O5 S2 84.5(16) . . . . ?
O6 S1 O5 S2 43.5(14) . . . . ?
Rh1 S1 O5 S2 -57.8(19) . . . . ?
S1 O1 O5 O6 -29.9(14) . . . . ?
S1 O1 O5 S2 36(6) . . . . ?
O4 S2 O5 O6 -32.8(15) . . . . ?
O3 S2 O5 O6 -148.3(13) . . . . ?
Rh2 S2 O5 O6 102.0(11) . . . . ?
O4 S2 O5 S1 -79.6(16) . . . . ?
O3 S2 O5 S1 164.9(18) . . . . ?
O6 S2 O5 S1 -46.8(14) . . . . ?
Rh2 S2 O5 S1 55.2(19) . . . . ?
O4 S2 O5 O1 -110(6) . . . . ?
O3 S2 O5 O1 135(6) . . . . ?
O6 S2 O5 O1 -77(6) . . . . ?
Rh2 S2 O5 O1 25(7) . . . . ?
S1 O5 O6 S2 130.4(10) . . . . ?
O1 O5 O6 S2 156.6(18) . . . . ?
O1 O5 O6 S1 26.2(12) . . . . ?
S2 O5 O6 S1 -130.4(10) . . . . ?
S1 O5 O6 O4 155.6(11) . . . . ?
O1 O5 O6 O4 -178.2(12) . . . . ?
S2 O5 O6 O4 25.2(10) . . . . ?
O4 S2 O6 O5 149.3(14) . . . . ?
O3 S2 O6 O5 34.3(14) . . . . ?
Rh2 S2 O6 O5 -99.1(13) . . . . ?
O4 S2 O6 S1 -163.8(13) . . . . ?
O3 S2 O6 S1 81.2(11) . . . . ?
O5 S2 O6 S1 46.9(14) . . . . ?
Rh2 S2 O6 S1 -52.3(13) . . . . ?
O3 S2 O6 O4 -115.0(6) . . . . ?
O5 S2 O6 O4 -149.3(14) . . . . ?
Rh2 S2 O6 O4 111.5(5) . . . . ?
O1 S1 O6 O5 -28.9(16) . . . . ?
O2 S1 O6 O5 -144.4(16) . . . . ?
Rh1 S1 O6 O5 102.6(15) . . . . ?
O1 S1 O6 S2 -80.6(11) . . . . ?
O2 S1 O6 S2 163.8(12) . . . . ?
O5 S1 O6 S2 -51.7(17) . . . . ?
Rh1 S1 O6 S2 50.8(13) . . . . ?
O1 S1 O6 O4 -115(4) . . . . ?
O2 S1 O6 O4 130(4) . . . . ?
O5 S1 O6 O4 -86(4) . . . . ?
Rh1 S1 O6 O4 17(4) . . . . ?
S2 O4 O6 O5 -32.1(14) . . . . ?
S2 O4 O6 S1 43(4) . . . . ?
C5 C1 C2 C3 0.9(8) . . . . ?
C6 C1 C2 C3 175.8(7) . . . . ?
Rh1 C1 C2 C3 -62.0(5) . . . . ?
C5 C1 C2 C7 -175.2(8) . . . . ?
C6 C1 C2 C7 -0.2(12) . . . . ?
Rh1 C1 C2 C7 121.9(8) . . . . ?
C5 C1 C2 Rh1 62.9(4) . . . . ?
C6 C1 C2 Rh1 -122.2(7) . . . . ?
C1 C2 C3 C4 -0.3(9) . . . . ?
C7 C2 C3 C4 175.8(7) . . . . ?
Rh1 C2 C3 C4 -63.0(5) . . . . ?
C1 C2 C3 C8 -173.7(9) . . . . ?
C7 C2 C3 C8 2.5(14) . . . . ?
Rh1 C2 C3 C8 123.7(10) . . . . ?
C1 C2 C3 Rh1 62.6(5) . . . . ?
C7 C2 C3 Rh1 -121.2(8) . . . . ?
C2 C3 C4 C5 -0.3(9) . . . . ?
C8 C3 C4 C5 173.1(9) . . . . ?
Rh1 C3 C4 C5 -64.4(5) . . . . ?
C2 C3 C4 C9 -175.1(8) . . . . ?
C8 C3 C4 C9 -1.6(15) . . . . ?
Rh1 C3 C4 C9 120.9(9) . . . . ?
C2 C3 C4 Rh1 64.0(5) . . . . ?
C8 C3 C4 Rh1 -122.5(10) . . . . ?
C3 C4 C5 C1 0.9(8) . . . . ?
C9 C4 C5 C1 175.6(8) . . . . ?
Rh1 C4 C5 C1 -62.4(5) . . . . ?
C3 C4 C5 C10 -173.5(8) . . . . ?
C9 C4 C5 C10 1.3(13) . . . . ?
Rh1 C4 C5 C10 123.3(8) . . . . ?
C3 C4 C5 Rh1 63.3(5) . . . . ?
C9 C4 C5 Rh1 -122.0(9) . . . . ?
C2 C1 C5 C4 -1.1(7) . . . . ?
C6 C1 C5 C4 -176.0(7) . . . . ?
Rh1 C1 C5 C4 61.4(5) . . . . ?
C2 C1 C5 C10 173.2(8) . . . . ?
C6 C1 C5 C10 -1.7(12) . . . . ?
Rh1 C1 C5 C10 -124.4(9) . . . . ?
C2 C1 C5 Rh1 -62.4(4) . . . . ?
C6 C1 C5 Rh1 122.7(7) . . . . ?
C2 C1 C6 C11 -78.7(13) . . . . ?
C5 C1 C6 C11 95.3(11) . . . . ?
Rh1 C1 C6 C11 -170.8(8) . . . . ?
C1 C6 C11 C12 165.8(13) . . . . ?
C13 O7 C12 C11 176.0(16) . . . . ?
C6 C11 C12 O7 -67.1(16) . . . . ?
C18 C14 C15 C16 2.9(8) . . . . ?
C19 C14 C15 C16 174.3(7) . . . . ?
Rh2 C14 C15 C16 -62.7(5) . . . . ?
C18 C14 C15 C20 -173.7(7) . . . . ?
C19 C14 C15 C20 -2.3(12) . . . . ?
Rh2 C14 C15 C20 120.7(8) . . . . ?
C18 C14 C15 Rh2 65.6(5) . . . . ?
C19 C14 C15 Rh2 -123.0(7) . . . . ?
C14 C15 C16 C17 -2.7(8) . . . . ?
C20 C15 C16 C17 174.0(7) . . . . ?
Rh2 C15 C16 C17 -64.8(5) . . . . ?
C14 C15 C16 C21 -174.9(7) . . . . ?
C20 C15 C16 C21 1.8(12) . . . . ?
Rh2 C15 C16 C21 123.0(8) . . . . ?
C14 C15 C16 Rh2 62.1(5) . . . . ?
C20 C15 C16 Rh2 -121.2(7) . . . . ?
C15 C16 C17 C18 1.6(8) . . . . ?
C21 C16 C17 C18 173.4(7) . . . . ?
Rh2 C16 C17 C18 -61.4(5) . . . . ?
C15 C16 C17 C22 -170.3(7) . . . . ?
C21 C16 C17 C22 1.6(12) . . . . ?
Rh2 C16 C17 C22 126.8(7) . . . . ?
C15 C16 C17 Rh2 62.9(5) . . . . ?
C21 C16 C17 Rh2 -125.2(8) . . . . ?
C16 C17 C18 C14 0.3(8) . . . . ?
C22 C17 C18 C14 172.0(7) . . . . ?
Rh2 C17 C18 C14 -60.2(5) . . . . ?
C16 C17 C18 C23 -174.8(8) . . . . ?
C22 C17 C18 C23 -3.1(12) . . . . ?
Rh2 C17 C18 C23 124.8(8) . . . . ?
C16 C17 C18 Rh2 60.4(5) . . . . ?
C22 C17 C18 Rh2 -127.8(7) . . . . ?
C15 C14 C18 C17 -2.0(8) . . . . ?
C19 C14 C18 C17 -173.0(7) . . . . ?
Rh2 C14 C18 C17 62.1(5) . . . . ?
C15 C14 C18 C23 173.1(8) . . . . ?
C19 C14 C18 C23 2.1(13) . . . . ?
Rh2 C14 C18 C23 -122.9(8) . . . . ?
C15 C14 C18 Rh2 -64.1(5) . . . . ?
C19 C14 C18 Rh2 124.9(8) . . . . ?
C18 C14 C19 C24 87.9(13) . . . . ?
C15 C14 C19 C24 -81.7(11) . . . . ?
Rh2 C14 C19 C24 -173.8(8) . . . . ?
C14 C19 C24 C25 -176.5(11) . . . . ?
C26 O8 C25 C24 -176.9(12) . . . . ?
C19 C24 C25 O8 -69.9(17) . . . . ?
